data_7227978
loop_
_publ_author_name
'Shen, Feng-Fang'
'Zhao, Jiang-Lin'
'Chen, Kai'
'Hua, Zi-Yi'
'Chen, Mindong'
'Zhang, Yun-Qian'
'Zhu, Qian-Jiang'
'Tao, Zhu'

_publ_section_title
;
 Supramolecular coordination assemblies of a Symmetrical
 Octamethyl-Substituted Cucurbituril with alkali metal ions based on the
 outer-surface interactions of cucurbit[n]urils
;
_journal_name_full CrystEngComm
_journal_paper_doi 10.1039/C7CE00233E
_journal_year 2017
_chemical_formula_moiety 'C44 H72 K4 N24 O22, Cd2 Cl8, 2(H2 O)'
_chemical_formula_sum 'C44 H76 Cd2 Cl8 K4 N24 O24'
_chemical_formula_weight 1990.09
_chemical_name_systematic
;
 ?
;
_space_group_IT_number 2
_symmetry_cell_setting triclinic
_symmetry_space_group_name_Hall '-P 1'
_symmetry_space_group_name_H-M 'P -1'
_atom_sites_solution_hydrogens geom
_atom_sites_solution_primary direct
_atom_sites_solution_secondary difmap
_audit_creation_method SHELXL-97
_audit_update_record
;
2016-11-28 deposited with the CCDC.
2017-04-03 downloaded from the CCDC.
;
_cell_angle_alpha 61.113(2)
_cell_angle_beta 79.450(2)
_cell_angle_gamma 79.892(2)
_cell_formula_units_Z 1
_cell_length_a 12.4353(9)
_cell_length_b 12.8181(9)
_cell_length_c 13.2339(9)
_cell_measurement_temperature 223(2)
_cell_volume 1806.4(2)
_computing_cell_refinement 'SAINT (Bruker, 2005)'
_computing_data_collection 'APEX2 (Bruker, 2005)'
_computing_data_reduction SAINT
_computing_molecular_graphics 'Ortep-3 for Windows (Farrugia, 1997)'
_computing_publication_material 'WinGX (Farrugia, 1999)'
_computing_structure_refinement 'SHELXL97 (Sheldrick, 2008)'
_computing_structure_solution 'SHELXS97 (Sheldrick, 2008)'
_diffrn_ambient_temperature 223(2)
_diffrn_measured_fraction_theta_full 0.994
_diffrn_measured_fraction_theta_max 0.994
_diffrn_measurement_device_type 'Bruker Smart Apex2 CCD Detector'
_diffrn_measurement_method '\f and \w scan'
_diffrn_radiation_monochromator graphite
_diffrn_radiation_source 'fine-focus sealed tube'
_diffrn_radiation_type MoK\a
_diffrn_radiation_wavelength 0.71073
_diffrn_reflns_av_R_equivalents 0.0284
_diffrn_reflns_av_sigmaI/netI 0.0446
_diffrn_reflns_limit_h_max 12
_diffrn_reflns_limit_h_min -15
_diffrn_reflns_limit_k_max 15
_diffrn_reflns_limit_k_min -15
_diffrn_reflns_limit_l_max 16
_diffrn_reflns_limit_l_min -16
_diffrn_reflns_number 14143
_diffrn_reflns_theta_full 26.00
_diffrn_reflns_theta_max 26.00
_diffrn_reflns_theta_min 2.29
_exptl_absorpt_coefficient_mu 1.206
_exptl_absorpt_correction_T_max 0.8212
_exptl_absorpt_correction_T_min 0.7689
_exptl_absorpt_correction_type multi-scan
_exptl_absorpt_process_details 'SADABS (Bruker, 2008)'
_exptl_crystal_colour colorless
_exptl_crystal_density_diffrn 1.829
_exptl_crystal_density_method 'not measured'
_exptl_crystal_description prism
_exptl_crystal_F_000 1008
_exptl_crystal_size_max 0.23
_exptl_crystal_size_mid 0.19
_exptl_crystal_size_min 0.17
_platon_squeeze_details
;
;
_refine_diff_density_max 1.879
_refine_diff_density_min -2.249
_refine_diff_density_rms 0.161
_refine_ls_extinction_method none
_refine_ls_goodness_of_fit_ref 1.044
_refine_ls_hydrogen_treatment constr
_refine_ls_matrix_type full
_refine_ls_number_parameters 469
_refine_ls_number_reflns 7072
_refine_ls_number_restraints 0
_refine_ls_restrained_S_all 1.044
_refine_ls_R_factor_all 0.0973
_refine_ls_R_factor_gt 0.0824
_refine_ls_shift/su_max 0.001
_refine_ls_shift/su_mean 0.000
_refine_ls_structure_factor_coef Fsqd
_refine_ls_weighting_details 'calc w=1/[\s^2^(Fo^2^)+(0.1195P)^2^+13.1129P] where P=(Fo^2^+2Fc^2^)/3'
_refine_ls_weighting_scheme calc
_refine_ls_wR_factor_gt 0.2225
_refine_ls_wR_factor_ref 0.2330
_reflns_number_gt 5733
_reflns_number_total 7072
_reflns_threshold_expression >2sigma(I)
_cod_data_source_file c7ce00233e1.cif
_cod_data_source_block complex2
_cod_database_code 7227978

loop_
_symmetry_equiv_pos_as_xyz
'x, y, z'
'-x, -y, -z'

loop_
_atom_site_label
_atom_site_type_symbol
_atom_site_fract_x
_atom_site_fract_y
_atom_site_fract_z
_atom_site_U_iso_or_equiv
_atom_site_adp_type
_atom_site_occupancy
_atom_site_symmetry_multiplicity
_atom_site_calc_flag
_atom_site_refinement_flags
O1W O 0.3332(9) -1.1463(8) 0.9946(7) 0.095(3) Uani 1 1 d .
O2W O 0.5353(12) -0.3988(9) 1.0091(15) 0.165(7) Uani 1 1 d .
O3W O 0.6859(15) -0.3756(12) 0.7572(9) 0.155(6) Uani 1 1 d .
O4W O 0.3491(13) -0.271(2) 0.8814(14) 0.203(9) Uani 1 1 d .
O5W O 0.5476(13) -0.500(2) 0.6811(14) 0.205(8) Uani 1 1 d .
K1 K 0.27445(18) -0.3800(2) 0.17231(18) 0.0591(6) Uani 1 1 d .
K2 K 0.4783(5) -0.3851(4) 0.8182(4) 0.1491(19) Uani 1 1 d .
Cd1 Cd 0.00205(5) 0.08842(6) 0.10064(4) 0.0483(2) Uani 1 1 d .
Cl1 Cl -0.10698(14) -0.02049(14) 0.28732(14) 0.0325(4) Uani 1 1 d .
Cl2 Cl -0.05740(17) 0.14881(17) -0.09056(16) 0.0437(4) Uani 1 1 d .
Cl3 Cl 0.20053(19) 0.0848(2) 0.08413(18) 0.0594(6) Uani 1 1 d .
Cl4 Cl -0.0580(5) 0.3027(3) 0.0882(3) 0.1269(19) Uani 1 1 d .
C1 C 0.4133(6) -0.1536(5) 0.5325(5) 0.0270(13) Uani 1 1 d .
C2 C 0.3874(5) -0.0347(5) 0.3350(5) 0.0244(12) Uani 1 1 d .
C3 C 0.2744(5) -0.0799(5) 0.4076(5) 0.0240(12) Uani 1 1 d .
C4 C 0.3287(5) -0.1627(5) 0.2803(5) 0.0232(12) Uani 1 1 d .
C5 C 0.2266(6) -0.2041(6) 0.6289(6) 0.0342(15) Uani 1 1 d .
H5A H 0.1590 -0.1497 0.6212 0.041 Uiso 1 1 calc R
H5B H 0.2577 -0.2162 0.6971 0.041 Uiso 1 1 calc R
C6 C 0.1474(5) -0.2058(6) 0.3856(6) 0.0267(13) Uani 1 1 d .
H6A H 0.1390 -0.2140 0.3176 0.032 Uiso 1 1 calc R
H6B H 0.0879 -0.1476 0.3924 0.032 Uiso 1 1 calc R
C7 C 0.2455(5) -0.4237(6) 0.7316(6) 0.0291(14) Uani 1 1 d .
C8 C 0.1074(5) -0.3370(6) 0.6070(5) 0.0268(13) Uani 1 1 d .
C9 C 0.0988(5) -0.4767(6) 0.6811(5) 0.0274(13) Uani 1 1 d .
C10 C 0.1413(4) -0.4245(6) 0.4814(5) 0.0258(13) Uani 1 1 d .
C11 C 0.2152(6) -0.6350(6) 0.8440(5) 0.0315(14) Uani 1 1 d .
H11A H 0.2534 -0.6291 0.8993 0.038 Uiso 1 1 calc R
H11B H 0.1456 -0.6685 0.8852 0.038 Uiso 1 1 calc R
C12 C 0.1114(5) -0.6350(6) 0.6107(6) 0.0285(13) Uani 1 1 d .
H12A H 0.0944 -0.6308 0.5393 0.034 Uiso 1 1 calc R
H12B H 0.0507 -0.6694 0.6713 0.034 Uiso 1 1 calc R
C13 C 0.3803(5) -0.7723(6) 0.8455(5) 0.0284(13) Uani 1 1 d .
C14 C 0.2332(5) -0.7820(5) 0.7646(5) 0.0240(12) Uani 1 1 d .
H14 H 0.1675 -0.8185 0.8169 0.029 Uiso 1 1 calc R
C15 C 0.3271(5) -0.8784(5) 0.7635(5) 0.0236(12) Uani 1 1 d .
H15 H 0.3028 -0.9599 0.8067 0.028 Uiso 1 1 calc R
C16 C 0.2770(5) -0.7559(6) 0.5758(6) 0.0276(13) Uani 1 1 d .
C17 C 0.5118(5) -0.9391(6) 0.8419(5) 0.0261(13) Uani 1 1 d .
H17A H 0.4976 -1.0226 0.8735 0.031 Uiso 1 1 calc R
H17B H 0.5426 -0.9324 0.9013 0.031 Uiso 1 1 calc R
C18 C 0.4192(5) -0.9228(6) 0.5980(6) 0.0293(14) Uani 1 1 d .
H18A H 0.4068 -1.0054 0.6558 0.035 Uiso 1 1 calc R
H18B H 0.3924 -0.9072 0.5263 0.035 Uiso 1 1 calc R
C19 C 0.3890(6) 0.1008(6) 0.2665(7) 0.0382(16) Uani 1 1 d .
H19A H 0.3380 0.1334 0.2085 0.057 Uiso 1 1 calc R
H19B H 0.4626 0.1196 0.2284 0.057 Uiso 1 1 calc R
H19C H 0.3675 0.1355 0.3189 0.057 Uiso 1 1 calc R
C20 C 0.1814(6) 0.0182(6) 0.3957(7) 0.0397(17) Uani 1 1 d .
H20A H 0.2002 0.0680 0.4252 0.060 Uiso 1 1 calc R
H20B H 0.1145 -0.0176 0.4397 0.060 Uiso 1 1 calc R
H20C H 0.1701 0.0670 0.3144 0.060 Uiso 1 1 calc R
C21 C 0.0018(6) -0.2572(7) 0.6157(7) 0.0437(19) Uani 1 1 d .
H21A H -0.0566 -0.2728 0.5867 0.066 Uiso 1 1 calc R
H21B H 0.0152 -0.1737 0.5698 0.066 Uiso 1 1 calc R
H21C H -0.0198 -0.2750 0.6962 0.066 Uiso 1 1 calc R
C22 C -0.0089(6) -0.5120(7) 0.7581(7) 0.0412(17) Uani 1 1 d .
H22A H -0.0177 -0.4842 0.8159 0.062 Uiso 1 1 calc R
H22B H -0.0083 -0.5985 0.7967 0.062 Uiso 1 1 calc R
H22C H -0.0695 -0.4758 0.7110 0.062 Uiso 1 1 calc R
N1 N 0.4636(4) -0.0877(5) 0.4247(5) 0.0290(12) Uani 1 1 d .
N2 N 0.3040(5) -0.1468(5) 0.5268(4) 0.0277(11) Uani 1 1 d .
N3 N 0.4075(4) -0.0911(5) 0.2599(4) 0.0231(10) Uani 1 1 d .
N4 N 0.2510(4) -0.1593(5) 0.3660(4) 0.0242(11) Uani 1 1 d .
N5 N 0.1982(5) -0.3189(5) 0.6495(5) 0.0278(11) Uani 1 1 d .
N6 N 0.1917(5) -0.5155(5) 0.7496(5) 0.0286(11) Uani 1 1 d .
N7 N 0.1355(4) -0.3203(5) 0.4881(5) 0.0264(11) Uani 1 1 d .
N8 N 0.1172(4) -0.5149(5) 0.5910(4) 0.0277(11) Uani 1 1 d .
N9 N 0.2815(4) -0.7153(5) 0.8048(4) 0.0262(11) Uani 1 1 d .
N10 N 0.4091(4) -0.8643(5) 0.8189(4) 0.0247(11) Uani 1 1 d .
N11 N 0.2111(4) -0.7146(5) 0.6453(4) 0.0239(10) Uani 1 1 d .
N12 N 0.3555(4) -0.8421(5) 0.6397(5) 0.0258(11) Uani 1 1 d .
O1 O 0.4592(4) -0.2065(5) 0.6218(4) 0.0390(12) Uani 1 1 d .
O2 O 0.3225(4) -0.4331(5) 0.7834(4) 0.0388(11) Uani 1 1 d .
O3 O 0.4342(4) -0.7459(5) 0.8967(4) 0.0358(11) Uani 1 1 d .
O4 O 0.3284(4) -0.2209(4) 0.2293(4) 0.0315(10) Uani 1 1 d .
O5 O 0.1589(4) -0.4347(4) 0.3930(4) 0.0316(10) Uani 1 1 d .
O6 O 0.2683(4) -0.7242(5) 0.4741(4) 0.0406(12) Uani 1 1 d .

loop_
_atom_site_aniso_label
_atom_site_aniso_U_11
_atom_site_aniso_U_22
_atom_site_aniso_U_33
_atom_site_aniso_U_23
_atom_site_aniso_U_13
_atom_site_aniso_U_12
O1W 0.146(9) 0.084(6) 0.053(4) -0.028(4) -0.002(5) -0.028(6)
O2W 0.191(12) 0.079(6) 0.299(18) -0.115(10) -0.171(13) 0.038(7)
O3W 0.261(18) 0.131(10) 0.061(6) -0.026(6) -0.017(8) -0.052(11)
O4W 0.174(14) 0.38(3) 0.156(13) -0.204(17) -0.006(10) -0.053(15)
O5W 0.124(11) 0.31(2) 0.134(12) -0.071(14) -0.001(9) -0.022(13)
K1 0.0680(13) 0.0694(13) 0.0602(12) -0.0507(11) 0.0282(10) -0.0300(10)
K2 0.245(6) 0.096(3) 0.090(2) -0.007(2) -0.048(3) -0.059(3)
Cd1 0.0533(4) 0.0635(4) 0.0233(3) -0.0096(3) -0.0041(2) -0.0274(3)
Cl1 0.0380(9) 0.0296(8) 0.0320(8) -0.0163(7) 0.0023(6) -0.0085(6)
Cl2 0.0548(11) 0.0405(10) 0.0342(9) -0.0125(8) -0.0157(8) -0.0052(8)
Cl3 0.0561(13) 0.0625(14) 0.0390(10) 0.0046(9) -0.0219(9) -0.0264(10)
Cl4 0.245(5) 0.0643(18) 0.0626(17) -0.0363(15) 0.063(2) -0.057(2)
C1 0.039(4) 0.021(3) 0.028(3) -0.018(3) -0.011(3) 0.005(3)
C2 0.024(3) 0.024(3) 0.025(3) -0.011(3) -0.007(2) 0.002(2)
C3 0.030(3) 0.015(3) 0.028(3) -0.012(2) -0.004(2) 0.004(2)
C4 0.026(3) 0.022(3) 0.021(3) -0.009(2) -0.008(2) 0.002(2)
C5 0.051(4) 0.026(3) 0.026(3) -0.015(3) 0.000(3) -0.003(3)
C6 0.018(3) 0.030(3) 0.031(3) -0.013(3) -0.007(2) 0.003(2)
C7 0.030(3) 0.030(3) 0.027(3) -0.017(3) 0.005(3) -0.002(3)
C8 0.026(3) 0.023(3) 0.027(3) -0.012(3) 0.002(2) 0.004(2)
C9 0.026(3) 0.027(3) 0.025(3) -0.010(3) 0.002(2) -0.002(2)
C10 0.010(3) 0.033(3) 0.030(3) -0.013(3) 0.000(2) 0.003(2)
C11 0.042(4) 0.029(3) 0.022(3) -0.013(3) 0.000(3) -0.002(3)
C12 0.024(3) 0.030(3) 0.035(3) -0.017(3) -0.011(3) 0.001(2)
C13 0.028(3) 0.038(4) 0.022(3) -0.015(3) 0.001(2) -0.011(3)
C14 0.025(3) 0.025(3) 0.021(3) -0.010(2) -0.002(2) -0.004(2)
C15 0.023(3) 0.024(3) 0.028(3) -0.014(3) -0.007(2) -0.003(2)
C16 0.031(3) 0.027(3) 0.030(3) -0.016(3) -0.007(3) -0.002(2)
C17 0.025(3) 0.031(3) 0.017(3) -0.006(2) -0.004(2) -0.004(2)
C18 0.029(3) 0.030(3) 0.039(4) -0.024(3) -0.011(3) 0.003(3)
C19 0.041(4) 0.031(4) 0.045(4) -0.017(3) -0.010(3) -0.004(3)
C20 0.041(4) 0.024(3) 0.043(4) -0.012(3) 0.003(3) 0.005(3)
C21 0.028(4) 0.041(4) 0.048(4) -0.019(4) 0.013(3) 0.008(3)
C22 0.030(4) 0.048(4) 0.037(4) -0.016(3) 0.009(3) -0.007(3)
N1 0.026(3) 0.037(3) 0.032(3) -0.023(3) -0.009(2) 0.005(2)
N2 0.040(3) 0.022(3) 0.022(3) -0.011(2) -0.005(2) -0.001(2)
N3 0.023(2) 0.027(3) 0.021(2) -0.012(2) -0.0027(19) -0.003(2)
N4 0.021(2) 0.027(3) 0.025(3) -0.012(2) -0.005(2) -0.001(2)
N5 0.035(3) 0.020(3) 0.026(3) -0.011(2) -0.002(2) 0.002(2)
N6 0.036(3) 0.022(3) 0.026(3) -0.009(2) -0.005(2) -0.002(2)
N7 0.025(3) 0.024(3) 0.025(3) -0.008(2) -0.003(2) 0.000(2)
N8 0.030(3) 0.027(3) 0.023(3) -0.010(2) -0.006(2) 0.003(2)
N9 0.030(3) 0.028(3) 0.024(2) -0.014(2) -0.004(2) -0.003(2)
N10 0.021(2) 0.032(3) 0.027(3) -0.017(2) -0.006(2) 0.000(2)
N11 0.022(2) 0.024(3) 0.026(3) -0.012(2) -0.006(2) 0.000(2)
N12 0.025(3) 0.030(3) 0.027(3) -0.018(2) -0.005(2) 0.002(2)
O1 0.051(3) 0.037(3) 0.034(3) -0.018(2) -0.018(2) 0.000(2)
O2 0.046(3) 0.036(3) 0.037(3) -0.016(2) -0.012(2) -0.004(2)
O3 0.038(3) 0.044(3) 0.036(3) -0.025(2) -0.009(2) -0.005(2)
O4 0.030(2) 0.043(3) 0.031(2) -0.024(2) 0.0018(19) -0.009(2)
O5 0.029(2) 0.038(3) 0.029(2) -0.017(2) -0.0021(19) -0.0028(19)
O6 0.043(3) 0.048(3) 0.031(3) -0.021(2) -0.014(2) 0.013(2)

loop_
_atom_type_symbol
_atom_type_description
_atom_type_scat_dispersion_real
_atom_type_scat_dispersion_imag
_atom_type_scat_source
C C 0.0033 0.0016 'International Tables Vol C Tables 4.2.6.8 and 6.1.1.4'
H H 0.0000 0.0000 'International Tables Vol C Tables 4.2.6.8 and 6.1.1.4'
N N 0.0061 0.0033 'International Tables Vol C Tables 4.2.6.8 and 6.1.1.4'
O O 0.0106 0.0060 'International Tables Vol C Tables 4.2.6.8 and 6.1.1.4'
K K 0.2009 0.2494 'International Tables Vol C Tables 4.2.6.8 and 6.1.1.4'
Cd Cd -0.8075 1.2024 'International Tables Vol C Tables 4.2.6.8 and 6.1.1.4'
Cl Cl 0.1484 0.1585 'International Tables Vol C Tables 4.2.6.8 and 6.1.1.4'

loop_
_geom_angle_atom_site_label_1
_geom_angle_atom_site_label_2
_geom_angle_atom_site_label_3
_geom_angle
_geom_angle_site_symmetry_1
_geom_angle_site_symmetry_3
K2 O2W K2 110.6(3) 2_647 .
K2 O3W K1 93.0(5) . 2_646
K2 O4W K1 118.2(8) . 1_556
K2 O5W K1 85.7(5) . 2_646
O4 K1 O3W 137.9(3) . 2_646
O4 K1 O5 74.81(14) . .
O3W K1 O5 88.4(3) 2_646 .
O4 K1 O1W 59.1(2) . 1_564
O3W K1 O1W 144.4(4) 2_646 1_564
O5 K1 O1W 126.4(2) . 1_564
O4 K1 O5W 73.0(5) . 2_646
O3W K1 O5W 66.0(6) 2_646 2_646
O5 K1 O5W 79.3(3) . 2_646
O1W K1 O5W 108.8(5) 1_564 2_646
O4 K1 O4W 106.1(3) . 1_554
O3W K1 O4W 100.0(4) 2_646 1_554
O5 K1 O4W 164.6(3) . 1_554
O1W K1 O4W 48.6(4) 1_564 1_554
O5W K1 O4W 115.8(4) 2_646 1_554
O4 K1 Cl2 75.99(12) . 2
O3W K1 Cl2 139.7(4) 2_646 2
O5 K1 Cl2 80.62(11) . 2
O1W K1 Cl2 63.8(2) 1_564 2
O5W K1 Cl2 146.5(5) 2_646 2
O4W K1 Cl2 84.7(3) 1_554 2
O4 K1 K2 111.03(14) . 2_646
O3W K1 K2 41.3(4) 2_646 2_646
O5 K1 K2 112.83(13) . 2_646
O1W K1 K2 108.4(2) 1_564 2_646
O5W K1 K2 45.7(4) 2_646 2_646
O4W K1 K2 81.5(3) 1_554 2_646
Cl2 K1 K2 165.81(9) 2 2_646
O4 K1 K2 116.42(12) . 1_554
O3W K1 K2 78.4(3) 2_646 1_554
O5 K1 K2 166.65(13) . 1_554
O1W K1 K2 66.98(18) 1_564 1_554
O5W K1 K2 96.6(3) 2_646 1_554
O4W K1 K2 24.3(4) 1_554 1_554
Cl2 K1 K2 108.40(8) 2 1_554
K2 K1 K2 57.56(9) 2_646 1_554
O4W K2 O2 81.8(4) . .
O4W K2 O1 83.4(5) . .
O2 K2 O1 83.1(2) . .
O4W K2 O3W 131.4(6) . .
O2 K2 O3W 143.0(4) . .
O1 K2 O3W 85.1(3) . .
O4W K2 O2W 102.9(7) . 2_647
O2 K2 O2W 79.7(3) . 2_647
O1 K2 O2W 160.6(3) . 2_647
O3W K2 O2W 103.4(5) . 2_647
O4W K2 O2W 70.6(5) . .
O2 K2 O2W 131.8(4) . .
O1 K2 O2W 129.6(3) . .
O3W K2 O2W 81.5(5) . .
O2W K2 O2W 69.4(3) 2_647 .
O4W K2 O5W 151.5(5) . .
O2 K2 O5W 72.7(4) . .
O1 K2 O5W 81.3(4) . .
O3W K2 O5W 70.9(5) . .
O2W K2 O5W 85.1(5) 2_647 .
O2W K2 O5W 136.7(5) . .
O4W K2 C7 81.1(4) . .
O2 K2 C7 7.40(17) . .
O1 K2 C7 75.7(2) . .
O3W K2 C7 140.2(3) . .
O2W K2 C7 87.0(3) 2_647 .
O2W K2 C7 137.2(4) . .
O5W K2 C7 72.0(4) . .
O4W K2 K1 158.4(4) . 2_646
O2 K2 K1 110.4(2) . 2_646
O1 K2 K1 115.1(2) . 2_646
O3W K2 K1 45.7(3) . 2_646
O2W K2 K1 63.7(4) 2_647 2_646
O2W K2 K1 88.3(3) . 2_646
O5W K2 K1 48.6(4) . 2_646
C7 K2 K1 113.32(16) . 2_646
O4W K2 K2 86.0(5) . 2_647
O2 K2 K2 107.6(2) . 2_647
O1 K2 K2 163.7(2) . 2_647
O3W K2 K2 92.8(3) . 2_647
O2W K2 K2 35.1(2) 2_647 2_647
O2W K2 K2 34.3(3) . 2_647
O5W K2 K2 113.3(4) . 2_647
C7 K2 K2 114.8(2) . 2_647
K1 K2 K2 73.43(15) 2_646 2_647
O4W K2 K1 37.5(5) . 1_556
O2 K2 K1 89.5(2) . 1_556
O1 K2 K1 120.8(2) . 1_556
O3W K2 K1 126.4(3) . 1_556
O2W K2 K1 68.2(4) 2_647 1_556
O2W K2 K1 45.3(4) . 1_556
O5W K2 K1 150.3(4) . 1_556
C7 K2 K1 93.28(16) . 1_556
K1 K2 K1 122.44(9) 2_646 1_556
K2 K2 K1 49.01(13) 2_647 1_556
Cl3 Cd1 Cl1 121.96(7) . .
Cl3 Cd1 Cl2 110.45(7) . .
Cl1 Cd1 Cl2 124.18(7) . .
Cl3 Cd1 Cl4 99.58(14) . .
Cl1 Cd1 Cl4 95.37(8) . .
Cl2 Cd1 Cl4 93.60(11) . .
Cd1 Cl2 K1 114.70(8) . 2
O1 C1 N1 124.9(6) . .
O1 C1 N2 125.9(6) . .
N1 C1 N2 109.2(5) . .
N3 C2 N1 112.1(5) . .
N3 C2 C19 112.2(5) . .
N1 C2 C19 111.1(5) . .
N3 C2 C3 102.4(5) . .
N1 C2 C3 102.8(5) . .
C19 C2 C3 115.7(5) . .
N4 C3 N2 111.7(5) . .
N4 C3 C20 112.5(6) . .
N2 C3 C20 111.6(5) . .
N4 C3 C2 103.1(5) . .
N2 C3 C2 102.2(5) . .
C20 C3 C2 115.1(5) . .
O4 C4 N4 125.6(6) . .
O4 C4 N3 125.1(6) . .
N4 C4 N3 109.4(5) . .
N2 C5 N5 114.9(5) . .
N2 C5 H5A 108.5 . .
N5 C5 H5A 108.5 . .
N2 C5 H5B 108.5 . .
N5 C5 H5B 108.5 . .
H5A C5 H5B 107.5 . .
N4 C6 N7 114.4(5) . .
N4 C6 H6A 108.7 . .
N7 C6 H6A 108.7 . .
N4 C6 H6B 108.7 . .
N7 C6 H6B 108.7 . .
H6A C6 H6B 107.6 . .
O2 C7 N6 125.3(6) . .
O2 C7 N5 125.8(6) . .
N6 C7 N5 108.9(6) . .
O2 C7 K2 14.0(3) . .
N6 C7 K2 137.9(4) . .
N5 C7 K2 112.9(4) . .
N5 C8 N7 112.0(5) . .
N5 C8 C21 112.5(6) . .
N7 C8 C21 110.4(5) . .
N5 C8 C9 103.3(5) . .
N7 C8 C9 102.9(5) . .
C21 C8 C9 115.1(5) . .
N8 C9 N6 112.9(5) . .
N8 C9 C22 112.5(6) . .
N6 C9 C22 111.7(6) . .
N8 C9 C8 102.1(5) . .
N6 C9 C8 101.7(5) . .
C22 C9 C8 115.2(5) . .
O5 C10 N8 125.3(6) . .
O5 C10 N7 126.2(6) . .
N8 C10 N7 108.4(5) . .
N9 C11 N6 113.0(5) . .
N9 C11 H11A 109.0 . .
N6 C11 H11A 109.0 . .
N9 C11 H11B 109.0 . .
N6 C11 H11B 109.0 . .
H11A C11 H11B 107.8 . .
N8 C12 N11 114.4(5) . .
N8 C12 H12A 108.7 . .
N11 C12 H12A 108.7 . .
N8 C12 H12B 108.7 . .
N11 C12 H12B 108.7 . .
H12A C12 H12B 107.6 . .
O3 C13 N10 125.2(6) . .
O3 C13 N9 126.4(6) . .
N10 C13 N9 108.4(5) . .
N11 C14 N9 113.9(5) . .
N11 C14 C15 103.7(5) . .
N9 C14 C15 103.6(5) . .
N11 C14 H14 111.7 . .
N9 C14 H14 111.7 . .
C15 C14 H14 111.7 . .
N10 C15 N12 115.3(5) . .
N10 C15 C14 102.6(5) . .
N12 C15 C14 102.8(5) . .
N10 C15 H15 111.8 . .
N12 C15 H15 111.8 . .
C14 C15 H15 111.8 . .
O6 C16 N11 126.2(6) . .
O6 C16 N12 125.2(6) . .
N11 C16 N12 108.5(5) . .
N10 C17 N3 113.7(5) . 2_646
N10 C17 H17A 108.8 . .
N3 C17 H17A 108.8 2_646 .
N10 C17 H17B 108.8 . .
N3 C17 H17B 108.8 2_646 .
H17A C17 H17B 107.7 . .
N1 C18 N12 114.1(5) 2_646 .
N1 C18 H18A 108.7 2_646 .
N12 C18 H18A 108.7 . .
N1 C18 H18B 108.7 2_646 .
N12 C18 H18B 108.7 . .
H18A C18 H18B 107.6 . .
C2 C19 H19A 109.5 . .
C2 C19 H19B 109.5 . .
H19A C19 H19B 109.5 . .
C2 C19 H19C 109.5 . .
H19A C19 H19C 109.5 . .
H19B C19 H19C 109.5 . .
C3 C20 H20A 109.5 . .
C3 C20 H20B 109.5 . .
H20A C20 H20B 109.5 . .
C3 C20 H20C 109.5 . .
H20A C20 H20C 109.5 . .
H20B C20 H20C 109.5 . .
C8 C21 H21A 109.5 . .
C8 C21 H21B 109.5 . .
H21A C21 H21B 109.5 . .
C8 C21 H21C 109.5 . .
H21A C21 H21C 109.5 . .
H21B C21 H21C 109.5 . .
C9 C22 H22A 109.5 . .
C9 C22 H22B 109.5 . .
H22A C22 H22B 109.5 . .
C9 C22 H22C 109.5 . .
H22A C22 H22C 109.5 . .
H22B C22 H22C 109.5 . .
C1 N1 C18 122.5(5) . 2_646
C1 N1 C2 112.6(5) . .
C18 N1 C2 124.9(5) 2_646 .
C1 N2 C5 122.6(5) . .
C1 N2 C3 113.2(5) . .
C5 N2 C3 124.2(6) . .
C4 N3 C17 120.1(5) . 2_646
C4 N3 C2 112.9(5) . .
C17 N3 C2 126.0(5) 2_646 .
C4 N4 C6 119.7(5) . .
C4 N4 C3 112.1(5) . .
C6 N4 C3 126.3(5) . .
C7 N5 C8 112.7(5) . .
C7 N5 C5 120.3(6) . .
C8 N5 C5 126.0(5) . .
C7 N6 C11 120.3(6) . .
C7 N6 C9 113.3(5) . .
C11 N6 C9 125.5(6) . .
C10 N7 C6 122.1(5) . .
C10 N7 C8 112.9(5) . .
C6 N7 C8 124.8(5) . .
C10 N8 C12 121.2(5) . .
C10 N8 C9 113.5(5) . .
C12 N8 C9 125.3(5) . .
C13 N9 C11 121.8(5) . .
C13 N9 C14 111.1(5) . .
C11 N9 C14 121.8(5) . .
C13 N10 C17 123.6(5) . .
C13 N10 C15 113.2(5) . .
C17 N10 C15 123.2(5) . .
C16 N11 C14 112.5(5) . .
C16 N11 C12 123.0(5) . .
C14 N11 C12 122.4(5) . .
C16 N12 C18 120.4(5) . .
C16 N12 C15 110.8(5) . .
C18 N12 C15 122.0(5) . .
C1 O1 K2 149.2(5) . .
C7 O2 K2 158.6(5) . .
C4 O4 K1 161.4(4) . .
C10 O5 K1 151.2(4) . .

loop_
_geom_bond_atom_site_label_1
_geom_bond_atom_site_label_2
_geom_bond_distance
_geom_bond_site_symmetry_2
O1W K1 2.894(9) 1_546
O2W K2 2.614(14) 2_647
O2W K2 2.664(13) .
O3W K2 2.565(18) .
O3W K1 2.781(14) 2_646
O4W K2 2.301(18) .
O4W K1 3.404(15) 1_556
O5W K2 2.78(2) .
O5W K1 2.919(17) 2_646
K1 O4 2.708(5) .
K1 O3W 2.781(14) 2_646
K1 O5 2.815(5) .
K1 O1W 2.894(9) 1_564
K1 O5W 2.919(17) 2_646
K1 O4W 3.404(15) 1_554
K1 Cl2 3.522(3) 2
K1 K2 3.881(6) 2_646
K1 K2 4.928(6) 1_554
K2 O2 2.316(7) .
K2 O1 2.517(6) .
K2 O2W 2.614(14) 2_647
K2 C7 3.494(9) .
K2 K1 3.881(6) 2_646
K2 K2 4.339(8) 2_647
K2 K1 4.928(6) 1_556
Cd1 Cl3 2.432(2) .
Cd1 Cl1 2.4487(17) .
Cd1 Cl2 2.4779(18) .
Cd1 Cl4 2.649(3) .
Cl2 K1 3.522(3) 2
C1 O1 1.232(8) .
C1 N1 1.355(9) .
C1 N2 1.361(9) .
C2 N3 1.454(8) .
C2 N1 1.475(8) .
C2 C19 1.524(9) .
C2 C3 1.577(9) .
C3 N4 1.459(8) .
C3 N2 1.467(8) .
C3 C20 1.520(8) .
C4 O4 1.225(7) .
C4 N4 1.361(8) .
C4 N3 1.361(8) .
C5 N2 1.451(9) .
C5 N5 1.458(9) .
C5 H5A 0.9800 .
C5 H5B 0.9800 .
C6 N4 1.442(8) .
C6 N7 1.447(8) .
C6 H6A 0.9800 .
C6 H6B 0.9800 .
C7 O2 1.234(8) .
C7 N6 1.355(9) .
C7 N5 1.370(9) .
C8 N5 1.446(9) .
C8 N7 1.465(8) .
C8 C21 1.540(8) .
C8 C9 1.585(9) .
C9 N8 1.464(8) .
C9 N6 1.465(8) .
C9 C22 1.518(9) .
C10 O5 1.215(8) .
C10 N8 1.369(8) .
C10 N7 1.370(9) .
C11 N9 1.438(8) .
C11 N6 1.457(8) .
C11 H11A 0.9800 .
C11 H11B 0.9800 .
C12 N8 1.444(8) .
C12 N11 1.449(8) .
C12 H12A 0.9800 .
C12 H12B 0.9800 .
C13 O3 1.221(8) .
C13 N10 1.360(8) .
C13 N9 1.371(8) .
C14 N11 1.440(8) .
C14 N9 1.454(8) .
C14 C15 1.548(8) .
C14 H14 0.9900 .
C15 N10 1.441(7) .
C15 N12 1.461(8) .
C15 H15 0.9900 .
C16 O6 1.225(8) .
C16 N11 1.356(8) .
C16 N12 1.381(8) .
C17 N10 1.439(8) .
C17 N3 1.452(8) 2_646
C17 H17A 0.9800 .
C17 H17B 0.9800 .
C18 N1 1.449(8) 2_646
C18 N12 1.452(8) .
C18 H18A 0.9800 .
C18 H18B 0.9800 .
C19 H19A 0.9700 .
C19 H19B 0.9700 .
C19 H19C 0.9700 .
C20 H20A 0.9700 .
C20 H20B 0.9700 .
C20 H20C 0.9700 .
C21 H21A 0.9700 .
C21 H21B 0.9700 .
C21 H21C 0.9700 .
C22 H22A 0.9700 .
C22 H22B 0.9700 .
C22 H22C 0.9700 .
N1 C18 1.449(8) 2_646
N3 C17 1.452(8) 2_646

loop_
_platon_squeeze_void_nr
_platon_squeeze_void_average_x
_platon_squeeze_void_average_y
_platon_squeeze_void_average_z
_platon_squeeze_void_volume
_platon_squeeze_void_count_electrons
_platon_squeeze_void_content
1 0.173 0.359 0.099 21 7 ' '
2 0.500 0.500 0.500 66 9 ' '
3 0.827 0.641 0.901 21 7 ' '
